data_7029480
loop_
_publ_author_name
'Tan, Gengwen'
'Wang, Wenyuan'
'Blom, Burgert'
'Driess, Matthias'

_publ_section_title
;
 Mechanistic studies of CO2 reduction to methanol mediated by an
 N-heterocyclic germylene hydride.
;
_journal_issue 16
_journal_name_full 'Dalton transactions (Cambridge, England : 2003)'
_journal_page_first 6006
_journal_page_last 6011
_journal_paper_doi 10.1039/c3dt53321b
_journal_volume 43
_journal_year 2014
_chemical_absolute_configuration unk
_chemical_formula_sum 'C37 H48 Ge N2'
_chemical_formula_weight 593.36
_chemical_name_systematic
; 
 ? 
;
_space_group_IT_number 1
_symmetry_cell_setting triclinic
_symmetry_space_group_name_Hall 'P 1'
_symmetry_space_group_name_H-M 'P 1'
_atom_sites_solution_hydrogens geom
_atom_sites_solution_primary direct
_atom_sites_solution_secondary difmap
_audit_creation_method
;
CrysAlis RED, Oxford Diffraction Ltd.,
Version 1.171.31.8 (release 12-01-2007 CrysAlis171 .NET)
(compiled Jan 12 2007,17:49:11)
;
_cell_angle_alpha 71.459(4)
_cell_angle_beta 80.307(4)
_cell_angle_gamma 65.603(5)
_cell_formula_units_Z 1
_cell_length_a 9.0288(5)
_cell_length_b 9.0787(4)
_cell_length_c 11.5349(6)
_cell_measurement_reflns_used 5055
_cell_measurement_temperature 150(2)
_cell_measurement_theta_max 32.4657
_cell_measurement_theta_min 3.5565
_cell_volume 815.64(8)
_computing_cell_refinement
;
CrysAlis RED, Oxford Diffraction Ltd.,
Version 1.171.31.8 (release 12-01-2007 CrysAlis171 .NET)
(compiled Jan 12 2007,17:49:11)
;
_computing_data_collection
;
CrysAlis CCD, Oxford Diffraction Ltd.,
Version 1.171.31.8 (release 12-01-2007 CrysAlis171 .NET)
(compiled Jan 12 2007,17:49:11)
;
_computing_data_reduction
;
CrysAlis RED, Oxford Diffraction Ltd.,
Version 1.171.31.8 (release 12-01-2007 CrysAlis171 .NET)
(compiled Jan 12 2007,17:49:11)
;
_computing_publication_material 'SHELXS-97 (Sheldrick, 1990)'
_computing_structure_refinement 'SHELXL-97 (Sheldrick, 1997)'
_computing_structure_solution 'SHELXS-97 (Sheldrick, 1990)'
_diffrn_ambient_temperature 150(2)
_diffrn_detector_area_resol_mean 16.3031
_diffrn_measured_fraction_theta_full 0.997
_diffrn_measured_fraction_theta_max 0.997
_diffrn_measurement_device_type 'Oxford Diffraction Xcalibur S Sapphire'
_diffrn_measurement_method \w
_diffrn_radiation_monochromator graphite
_diffrn_radiation_source 'Enhance (Mo) X-ray Source'
_diffrn_radiation_type MoK\a
_diffrn_radiation_wavelength 0.71073
_diffrn_reflns_av_R_equivalents 0.0137
_diffrn_reflns_av_sigmaI/netI 0.0220
_diffrn_reflns_limit_h_max 10
_diffrn_reflns_limit_h_min -10
_diffrn_reflns_limit_k_max 7
_diffrn_reflns_limit_k_min -10
_diffrn_reflns_limit_l_max 11
_diffrn_reflns_limit_l_min -13
_diffrn_reflns_number 6052
_diffrn_reflns_theta_full 24.99
_diffrn_reflns_theta_max 24.99
_diffrn_reflns_theta_min 3.56
_exptl_absorpt_coefficient_mu 0.965
_exptl_absorpt_correction_T_max 0.9479
_exptl_absorpt_correction_T_min 0.8296
_exptl_absorpt_correction_type multi-scan
_exptl_absorpt_process_details
;
CrysAlis RED, Oxford Diffraction Ltd.,
Version 1.171.32.24 (release 21-04-2008 CrysAlis171 .NET)
(compiled Apr 21 2008,18:23:10)
Empirical absorption correction using spherical harmonics,
 implemented in SCALE3 ABSPACK scaling algorithm.
;
_exptl_crystal_colour colorless
_exptl_crystal_density_diffrn 1.208
_exptl_crystal_density_method 'not measured'
_exptl_crystal_description rod
_exptl_crystal_F_000 316
_exptl_crystal_size_max 0.20
_exptl_crystal_size_mid 0.19
_exptl_crystal_size_min 0.06
_refine_diff_density_max 0.306
_refine_diff_density_min -0.179
_refine_diff_density_rms 0.036
_refine_ls_abs_structure_details 'Flack H D (1983), Acta Cryst. A39, 876-881'
_refine_ls_abs_structure_Flack -0.004(6)
_refine_ls_extinction_method none
_refine_ls_goodness_of_fit_ref 1.049
_refine_ls_hydrogen_treatment constr
_refine_ls_matrix_type full
_refine_ls_number_parameters 369
_refine_ls_number_reflns 3868
_refine_ls_number_restraints 3
_refine_ls_restrained_S_all 1.049
_refine_ls_R_factor_all 0.0224
_refine_ls_R_factor_gt 0.0224
_refine_ls_shift/su_max 0.000
_refine_ls_shift/su_mean 0.000
_refine_ls_structure_factor_coef Fsqd
_refine_ls_weighting_details 'calc w=1/[\s^2^(Fo^2^)+(0.0398P)^2^+0.1110P] where P=(Fo^2^+2Fc^2^)/3'
_refine_ls_weighting_scheme calc
_refine_ls_wR_factor_gt 0.0582
_refine_ls_wR_factor_ref 0.0583
_reflns_number_gt 3863
_reflns_number_total 3868
_reflns_threshold_expression >2sigma(I)
_cod_data_source_file c3dt53321b.txt
_cod_data_source_block p1
_cod_depositor_comments
;
The following automatic conversions were performed:

'_symmetry_cell_setting' value 'Triclinic' changed to 'triclinic'
according to
/usr/data/users/saulius/crontab/automatic-downloads/current/RSC/lib/dictionaries/cif_core.dic
dictionary named 'cif_core.dic' version 2.4.2 from 2011-04-26.

Automatic conversion script
Id: cif_fix_values 2281 2013-09-26 08:29:07Z andrius 
;
_cod_original_cell_volume 815.64(7)
_cod_original_sg_symbol_H-M P1
_cod_database_code 7029480

loop_
_symmetry_equiv_pos_as_xyz
'x, y, z'

loop_
_atom_site_label
_atom_site_type_symbol
_atom_site_fract_x
_atom_site_fract_y
_atom_site_fract_z
_atom_site_U_iso_or_equiv
_atom_site_adp_type
_atom_site_occupancy
_atom_site_symmetry_multiplicity
_atom_site_calc_flag
_atom_site_refinement_flags
Ge1 Ge 0.7853 0.8041 0.1792 0.02042(7) Uani 1 1 d .
N1 N 0.8142(2) 0.9835(2) 0.06486(18) 0.0183(4) Uani 1 1 d .
N2 N 0.8506(2) 0.8363(2) 0.31141(18) 0.0181(4) Uani 1 1 d .
C19 C 0.8950(3) 1.0887(3) 0.0801(2) 0.0183(5) Uani 1 1 d .
H19 H 0.8363 1.2053 0.0281 0.022 Uiso 1 1 calc R
C14 C 0.8818(3) 1.1014(3) 0.2093(2) 0.0187(5) Uani 1 1 d .
C13 C 0.8679(3) 0.9844(3) 0.3122(2) 0.0170(5) Uani 1 1 d .
C18 C 0.8676(3) 1.0036(3) 0.4375(2) 0.0231(5) Uani 1 1 d .
H18A H 0.9421 0.8961 0.4888 0.028 Uiso 1 1 calc R
H18B H 0.7568 1.0258 0.4760 0.028 Uiso 1 1 calc R
C2 C 0.9753(3) 0.5779(3) 0.4761(2) 0.0217(5) Uani 1 1 d .
C20 C 1.0712(3) 1.0317(3) 0.0281(2) 0.0198(5) Uani 1 1 d .
C27 C 0.8171(3) 0.9455(3) -0.1398(2) 0.0205(5) Uani 1 1 d .
C17 C 0.9190(4) 1.1443(4) 0.4367(3) 0.0315(6) Uani 1 1 d .
H17A H 0.8905 1.1686 0.5173 0.038 Uiso 1 1 calc R
H17B H 1.0383 1.1085 0.4220 0.038 Uiso 1 1 calc R
C31 C 0.6062(3) 1.1883(3) -0.0801(2) 0.0202(5) Uani 1 1 d .
C30 C 0.5436(3) 1.2465(3) -0.1962(2) 0.0252(6) Uani 1 1 d .
H30 H 0.4513 1.3491 -0.2164 0.030 Uiso 1 1 calc R
C1 C 0.8353(3) 0.7156(3) 0.4265(2) 0.0191(5) Uani 1 1 d .
C26 C 0.7469(3) 1.0379(3) -0.0538(2) 0.0181(5) Uani 1 1 d .
C28 C 0.7453(3) 1.0077(3) -0.2527(2) 0.0234(5) Uani 1 1 d .
H28 H 0.7888 0.9447 -0.3109 0.028 Uiso 1 1 calc R
C15 C 0.8872(4) 1.2650(3) 0.2132(2) 0.0282(6) Uani 1 1 d .
H15A H 0.8154 1.3593 0.1506 0.034 Uiso 1 1 calc R
H15B H 0.9996 1.2605 0.1917 0.034 Uiso 1 1 calc R
C6 C 0.6804(4) 0.7321(4) 0.4820(2) 0.0217(6) Uani 1 1 d .
C32 C 0.5178(3) 1.2830(3) 0.0152(3) 0.0284(6) Uani 1 1 d .
H32 H 0.5820 1.2256 0.0908 0.034 Uiso 1 1 calc R
C21 C 1.1973(3) 0.9023(3) 0.0973(2) 0.0246(5) Uani 1 1 d .
H21 H 1.1756 0.8489 0.1798 0.030 Uiso 1 1 calc R
C10 C 1.1442(3) 0.5638(3) 0.4179(2) 0.0262(6) Uani 1 1 d .
H10 H 1.1396 0.6808 0.3782 0.031 Uiso 1 1 calc R
C7 C 0.5260(3) 0.8832(4) 0.4356(3) 0.0277(6) Uani 1 1 d .
H7 H 0.5591 0.9686 0.3705 0.033 Uiso 1 1 calc R
C29 C 0.6131(3) 1.1580(4) -0.2820(3) 0.0265(6) Uani 1 1 d .
H29 H 0.5700 1.2005 -0.3610 0.032 Uiso 1 1 calc R
C4 C 0.8051(4) 0.4660(4) 0.6325(3) 0.0342(7) Uani 1 1 d .
H4 H 0.7947 0.3791 0.7015 0.041 Uiso 1 1 calc R
C16 C 0.8341(4) 1.3002(4) 0.3379(3) 0.0358(7) Uani 1 1 d .
H16A H 0.8620 1.3936 0.3407 0.043 Uiso 1 1 calc R
H16B H 0.7148 1.3341 0.3511 0.043 Uiso 1 1 calc R
C5 C 0.6681(3) 0.6037(3) 0.5850(3) 0.0300(6) Uani 1 1 d .
H5 H 0.5642 0.6115 0.6228 0.036 Uiso 1 1 calc R
C22 C 1.3557(3) 0.8494(3) 0.0471(3) 0.0302(6) Uani 1 1 d .
H22 H 1.4416 0.7620 0.0959 0.036 Uiso 1 1 calc R
C35 C 0.9620(3) 0.7772(4) -0.1153(3) 0.0272(6) Uani 1 1 d .
H35 H 1.0106 0.7605 -0.0380 0.033 Uiso 1 1 calc R
C25 C 1.1046(3) 1.1086(4) -0.0931(2) 0.0299(6) Uani 1 1 d .
H25 H 1.0195 1.1978 -0.1416 0.036 Uiso 1 1 calc R
C3 C 0.9578(4) 0.4544(4) 0.5794(3) 0.0288(7) Uani 1 1 d .
H3 H 1.0516 0.3608 0.6141 0.035 Uiso 1 1 calc R
C24 C 1.2639(4) 1.0542(4) -0.1433(3) 0.0363(7) Uani 1 1 d .
H24 H 1.2865 1.1072 -0.2257 0.044 Uiso 1 1 calc R
C9 C 0.4297(4) 0.9659(4) 0.5378(3) 0.0415(7) Uani 1 1 d .
H9A H 0.3881 0.8881 0.5999 0.062 Uiso 1 1 calc R
H9B H 0.3384 1.0698 0.5027 0.062 Uiso 1 1 calc R
H9C H 0.5016 0.9924 0.5756 0.062 Uiso 1 1 calc R
C23 C 1.3877(3) 0.9246(4) -0.0739(3) 0.0336(6) Uani 1 1 d .
H23 H 1.4950 0.8866 -0.1089 0.040 Uiso 1 1 calc R
C8 C 0.4142(4) 0.8393(4) 0.3789(3) 0.0420(7) Uani 1 1 d .
H8A H 0.4763 0.7812 0.3171 0.063 Uiso 1 1 calc R
H8B H 0.3249 0.9428 0.3402 0.063 Uiso 1 1 calc R
H8C H 0.3697 0.7658 0.4428 0.063 Uiso 1 1 calc R
C11 C 1.2765(4) 0.4776(4) 0.5116(3) 0.0369(7) Uani 1 1 d .
H11A H 1.2447 0.5344 0.5765 0.055 Uiso 1 1 calc R
H11B H 1.3792 0.4837 0.4712 0.055 Uiso 1 1 calc R
H11C H 1.2907 0.3594 0.5471 0.055 Uiso 1 1 calc R
C12 C 1.1897(4) 0.4736(4) 0.3181(3) 0.0398(7) Uani 1 1 d .
H12A H 1.1856 0.3618 0.3527 0.060 Uiso 1 1 calc R
H12B H 1.3001 0.4621 0.2850 0.060 Uiso 1 1 calc R
H12C H 1.1128 0.5391 0.2524 0.060 Uiso 1 1 calc R
C33 C 0.3491(4) 1.2743(5) 0.0480(4) 0.0493(9) Uani 1 1 d .
H33A H 0.2854 1.3257 -0.0256 0.074 Uiso 1 1 calc R
H33B H 0.2928 1.3352 0.1094 0.074 Uiso 1 1 calc R
H33C H 0.3613 1.1564 0.0812 0.074 Uiso 1 1 calc R
C36 C 1.0940(4) 0.7737(5) -0.2183(3) 0.0439(8) Uani 1 1 d .
H36A H 1.0525 0.7789 -0.2933 0.066 Uiso 1 1 calc R
H36B H 1.1901 0.6694 -0.1948 0.066 Uiso 1 1 calc R
H36C H 1.1239 0.8705 -0.2326 0.066 Uiso 1 1 calc R
C34 C 0.5039(5) 1.4658(4) -0.0283(4) 0.0508(9) Uani 1 1 d .
H34A H 0.6131 1.4682 -0.0414 0.076 Uiso 1 1 calc R
H34B H 0.4427 1.5236 0.0338 0.076 Uiso 1 1 calc R
H34C H 0.4471 1.5227 -0.1053 0.076 Uiso 1 1 calc R
C37 C 0.9056(4) 0.6334(4) -0.0959(3) 0.0428(8) Uani 1 1 d .
H37A H 0.8211 0.6379 -0.0300 0.064 Uiso 1 1 calc R
H37B H 0.9982 0.5254 -0.0737 0.064 Uiso 1 1 calc R
H37C H 0.8613 0.6446 -0.1716 0.064 Uiso 1 1 calc R

loop_
_atom_site_aniso_label
_atom_site_aniso_U_11
_atom_site_aniso_U_22
_atom_site_aniso_U_33
_atom_site_aniso_U_23
_atom_site_aniso_U_13
_atom_site_aniso_U_12
Ge1 0.03288(12) 0.02069(12) 0.01261(11) -0.00239(8) -0.00366(8) -0.01567(9)
N1 0.0243(9) 0.0221(10) 0.0112(10) -0.0032(8) -0.0037(8) -0.0114(8)
N2 0.0279(10) 0.0168(9) 0.0120(10) -0.0026(8) -0.0020(8) -0.0116(8)
C19 0.0227(11) 0.0188(11) 0.0145(11) -0.0022(9) -0.0026(9) -0.0101(9)
C14 0.0208(10) 0.0217(12) 0.0169(12) -0.0062(10) -0.0012(9) -0.0107(9)
C13 0.0171(10) 0.0188(11) 0.0174(11) -0.0064(9) -0.0014(9) -0.0080(9)
C18 0.0324(13) 0.0259(13) 0.0168(12) -0.0072(10) 0.0011(10) -0.0168(11)
C2 0.0303(12) 0.0199(12) 0.0178(12) -0.0035(10) -0.0041(10) -0.0126(10)
C20 0.0253(12) 0.0232(12) 0.0169(12) -0.0063(10) -0.0006(10) -0.0146(10)
C27 0.0201(12) 0.0249(14) 0.0166(13) -0.0043(11) 0.0006(11) -0.0103(10)
C17 0.0483(16) 0.0372(15) 0.0210(14) -0.0127(12) 0.0022(12) -0.0261(13)
C31 0.0209(11) 0.0209(12) 0.0203(12) -0.0036(10) -0.0012(10) -0.0112(9)
C30 0.0214(12) 0.0237(13) 0.0258(14) 0.0036(11) -0.0085(11) -0.0089(10)
C1 0.0288(12) 0.0214(12) 0.0117(11) -0.0046(9) -0.0026(10) -0.0134(10)
C26 0.0214(11) 0.0229(12) 0.0124(11) -0.0007(9) -0.0017(9) -0.0137(9)
C28 0.0253(12) 0.0344(14) 0.0132(12) -0.0068(10) -0.0001(10) -0.0142(10)
C15 0.0467(15) 0.0240(13) 0.0198(13) -0.0036(11) -0.0012(12) -0.0214(12)
C6 0.0321(15) 0.0237(15) 0.0156(13) -0.0057(12) -0.0015(12) -0.0166(12)
C32 0.0242(12) 0.0270(14) 0.0355(15) -0.0160(12) -0.0030(11) -0.0053(10)
C21 0.0288(12) 0.0242(13) 0.0233(13) -0.0048(11) -0.0011(11) -0.0139(11)
C10 0.0286(12) 0.0210(12) 0.0255(14) -0.0031(11) -0.0025(11) -0.0081(10)
C7 0.0305(14) 0.0298(14) 0.0238(14) -0.0046(12) 0.0002(12) -0.0152(12)
C29 0.0299(13) 0.0359(15) 0.0144(14) 0.0009(12) -0.0070(12) -0.0168(11)
C4 0.0475(17) 0.0339(15) 0.0211(14) 0.0067(12) -0.0063(13) -0.0242(13)
C16 0.0558(18) 0.0276(14) 0.0313(15) -0.0112(12) -0.0010(14) -0.0211(13)
C5 0.0334(14) 0.0352(15) 0.0233(13) -0.0026(12) 0.0016(12) -0.0203(12)
C22 0.0270(13) 0.0282(14) 0.0383(16) -0.0125(12) -0.0017(12) -0.0108(11)
C35 0.0257(13) 0.0313(16) 0.0209(14) -0.0106(12) -0.0059(12) -0.0032(12)
C25 0.0311(13) 0.0420(16) 0.0191(13) -0.0024(12) -0.0020(11) -0.0204(12)
C3 0.0357(15) 0.0246(15) 0.0237(17) 0.0010(13) -0.0094(14) -0.0120(12)
C24 0.0367(15) 0.058(2) 0.0218(14) -0.0093(14) 0.0057(12) -0.0297(15)
C9 0.0359(15) 0.0426(18) 0.0508(19) -0.0246(15) 0.0044(14) -0.0135(13)
C23 0.0276(13) 0.0446(17) 0.0394(17) -0.0213(14) 0.0088(13) -0.0209(12)
C8 0.0324(14) 0.0528(19) 0.0449(19) -0.0190(16) -0.0047(14) -0.0152(14)
C11 0.0302(14) 0.0338(16) 0.0409(18) -0.0015(14) -0.0106(13) -0.0100(12)
C12 0.0379(15) 0.0423(17) 0.0370(17) -0.0161(14) 0.0011(14) -0.0104(13)
C33 0.0339(16) 0.069(2) 0.063(2) -0.051(2) 0.0160(16) -0.0199(15)
C36 0.0246(13) 0.062(2) 0.0422(19) -0.0296(17) 0.0059(13) -0.0056(14)
C34 0.061(2) 0.0283(16) 0.065(2) -0.0201(16) -0.0171(19) -0.0091(15)
C37 0.0485(17) 0.0293(15) 0.0454(19) -0.0143(14) -0.0062(15) -0.0054(13)

loop_
_atom_type_symbol
_atom_type_description
_atom_type_scat_dispersion_real
_atom_type_scat_dispersion_imag
_atom_type_scat_source
C C 0.0033 0.0016 'International Tables Vol C Tables 4.2.6.8 and 6.1.1.4'
H H 0.0000 0.0000 'International Tables Vol C Tables 4.2.6.8 and 6.1.1.4'
N N 0.0061 0.0033 'International Tables Vol C Tables 4.2.6.8 and 6.1.1.4'
Ge Ge 0.1547 1.8001 'International Tables Vol C Tables 4.2.6.8 and 6.1.1.4'

loop_
_geom_angle_atom_site_label_1
_geom_angle_atom_site_label_2
_geom_angle_atom_site_label_3
_geom_angle
N1 Ge1 N2 95.89(9)
C26 N1 C19 114.16(18)
C26 N1 Ge1 118.37(16)
C19 N1 Ge1 127.42(15)
C13 N2 C1 119.9(2)
C13 N2 Ge1 125.49(16)
C1 N2 Ge1 112.21(15)
N1 C19 C14 113.99(19)
N1 C19 C20 110.46(19)
C14 C19 C20 112.7(2)
N1 C19 H19 106.4
C14 C19 H19 106.4
C20 C19 H19 106.4
C13 C14 C19 125.8(2)
C13 C14 C15 121.7(2)
C19 C14 C15 112.5(2)
C14 C13 N2 123.0(2)
C14 C13 C18 121.7(2)
N2 C13 C18 115.2(2)
C13 C18 C17 114.1(2)
C13 C18 H18A 108.7
C17 C18 H18A 108.7
C13 C18 H18B 108.7
C17 C18 H18B 108.7
H18A C18 H18B 107.6
C3 C2 C1 118.8(2)
C3 C2 C10 120.5(2)
C1 C2 C10 120.7(2)
C21 C20 C25 119.0(2)
C21 C20 C19 121.7(2)
C25 C20 C19 119.2(2)
C28 C27 C26 118.0(2)
C28 C27 C35 118.0(2)
C26 C27 C35 124.0(2)
C16 C17 C18 109.8(2)
C16 C17 H17A 109.7
C18 C17 H17A 109.7
C16 C17 H17B 109.7
C18 C17 H17B 109.7
H17A C17 H17B 108.2
C30 C31 C26 118.1(2)
C30 C31 C32 119.5(2)
C26 C31 C32 122.3(2)
C29 C30 C31 121.3(2)
C29 C30 H30 119.3
C31 C30 H30 119.3
C2 C1 C6 120.9(2)
C2 C1 N2 119.2(2)
C6 C1 N2 119.8(2)
C27 C26 C31 121.0(2)
C27 C26 N1 121.6(2)
C31 C26 N1 117.4(2)
C29 C28 C27 121.8(3)
C29 C28 H28 119.1
C27 C28 H28 119.1
C14 C15 C16 113.3(2)
C14 C15 H15A 108.9
C16 C15 H15A 108.9
C14 C15 H15B 108.9
C16 C15 H15B 108.9
H15A C15 H15B 107.7
C5 C6 C1 118.4(3)
C5 C6 C7 118.7(2)
C1 C6 C7 122.9(2)
C31 C32 C34 111.9(2)
C31 C32 C33 109.8(2)
C34 C32 C33 110.9(3)
C31 C32 H32 108.0
C34 C32 H32 108.0
C33 C32 H32 108.0
C20 C21 C22 120.7(2)
C20 C21 H21 119.6
C22 C21 H21 119.6
C12 C10 C11 110.1(2)
C12 C10 C2 111.3(2)
C11 C10 C2 112.8(2)
C12 C10 H10 107.5
C11 C10 H10 107.5
C2 C10 H10 107.5
C6 C7 C8 112.7(2)
C6 C7 C9 111.8(2)
C8 C7 C9 109.2(2)
C6 C7 H7 107.7
C8 C7 H7 107.7
C9 C7 H7 107.7
C28 C29 C30 119.7(3)
C28 C29 H29 120.1
C30 C29 H29 120.1
C5 C4 C3 120.1(3)
C5 C4 H4 119.9
C3 C4 H4 119.9
C17 C16 C15 109.4(2)
C17 C16 H16A 109.8
C15 C16 H16A 109.8
C17 C16 H16B 109.8
C15 C16 H16B 109.8
H16A C16 H16B 108.2
C4 C5 C6 120.9(3)
C4 C5 H5 119.6
C6 C5 H5 119.6
C23 C22 C21 119.9(3)
C23 C22 H22 120.0
C21 C22 H22 120.0
C27 C35 C37 110.2(2)
C27 C35 C36 111.9(2)
C37 C35 C36 110.7(3)
C27 C35 H35 107.9
C37 C35 H35 107.9
C36 C35 H35 107.9
C20 C25 C24 120.0(3)
C20 C25 H25 120.0
C24 C25 H25 120.0
C4 C3 C2 120.8(3)
C4 C3 H3 119.6
C2 C3 H3 119.6
C23 C24 C25 120.4(3)
C23 C24 H24 119.8
C25 C24 H24 119.8
C7 C9 H9A 109.5
C7 C9 H9B 109.5
H9A C9 H9B 109.5
C7 C9 H9C 109.5
H9A C9 H9C 109.5
H9B C9 H9C 109.5
C24 C23 C22 119.9(2)
C24 C23 H23 120.0
C22 C23 H23 120.0
C7 C8 H8A 109.5
C7 C8 H8B 109.5
H8A C8 H8B 109.5
C7 C8 H8C 109.5
H8A C8 H8C 109.5
H8B C8 H8C 109.5
C10 C11 H11A 109.5
C10 C11 H11B 109.5
H11A C11 H11B 109.5
C10 C11 H11C 109.5
H11A C11 H11C 109.5
H11B C11 H11C 109.5
C10 C12 H12A 109.5
C10 C12 H12B 109.5
H12A C12 H12B 109.5
C10 C12 H12C 109.5
H12A C12 H12C 109.5
H12B C12 H12C 109.5
C32 C33 H33A 109.5
C32 C33 H33B 109.5
H33A C33 H33B 109.5
C32 C33 H33C 109.5
H33A C33 H33C 109.5
H33B C33 H33C 109.5
C35 C36 H36A 109.5
C35 C36 H36B 109.5
H36A C36 H36B 109.5
C35 C36 H36C 109.5
H36A C36 H36C 109.5
H36B C36 H36C 109.5
C32 C34 H34A 109.5
C32 C34 H34B 109.5
H34A C34 H34B 109.5
C32 C34 H34C 109.5
H34A C34 H34C 109.5
H34B C34 H34C 109.5
C35 C37 H37A 109.5
C35 C37 H37B 109.5
H37A C37 H37B 109.5
C35 C37 H37C 109.5
H37A C37 H37C 109.5
H37B C37 H37C 109.5

loop_
_geom_bond_atom_site_label_1
_geom_bond_atom_site_label_2
_geom_bond_distance
Ge1 N1 1.8250(19)
Ge1 N2 1.867(2)
N1 C26 1.445(3)
N1 C19 1.482(3)
N2 C13 1.419(3)
N2 C1 1.456(3)
C19 C14 1.513(3)
C19 C20 1.534(3)
C19 H19 1.0000
C14 C13 1.346(3)
C14 C15 1.521(3)
C13 C18 1.510(3)
C18 C17 1.525(4)
C18 H18A 0.9900
C18 H18B 0.9900
C2 C3 1.392(4)
C2 C1 1.404(3)
C2 C10 1.530(3)
C20 C21 1.385(3)
C20 C25 1.394(3)
C27 C28 1.397(4)
C27 C26 1.402(4)
C27 C35 1.525(4)
C17 C16 1.504(4)
C17 H17A 0.9900
C17 H17B 0.9900
C31 C30 1.396(4)
C31 C26 1.416(3)
C31 C32 1.523(4)
C30 C29 1.378(4)
C30 H30 0.9500
C1 C6 1.406(4)
C28 C29 1.377(4)
C28 H28 0.9500
C15 C16 1.529(4)
C15 H15A 0.9900
C15 H15B 0.9900
C6 C5 1.402(4)
C6 C7 1.522(4)
C32 C34 1.531(4)
C32 C33 1.535(4)
C32 H32 1.0000
C21 C22 1.393(4)
C21 H21 0.9500
C10 C12 1.526(4)
C10 C11 1.527(4)
C10 H10 1.0000
C7 C8 1.525(4)
C7 C9 1.545(4)
C7 H7 1.0000
C29 H29 0.9500
C4 C5 1.381(4)
C4 C3 1.386(4)
C4 H4 0.9500
C16 H16A 0.9900
C16 H16B 0.9900
C5 H5 0.9500
C22 C23 1.385(4)
C22 H22 0.9500
C35 C37 1.530(5)
C35 C36 1.533(4)
C35 H35 1.0000
C25 C24 1.400(4)
C25 H25 0.9500
C3 H3 0.9500
C24 C23 1.375(5)
C24 H24 0.9500
C9 H9A 0.9800
C9 H9B 0.9800
C9 H9C 0.9800
C23 H23 0.9500
C8 H8A 0.9800
C8 H8B 0.9800
C8 H8C 0.9800
C11 H11A 0.9800
C11 H11B 0.9800
C11 H11C 0.9800
C12 H12A 0.9800
C12 H12B 0.9800
C12 H12C 0.9800
C33 H33A 0.9800
C33 H33B 0.9800
C33 H33C 0.9800
C36 H36A 0.9800
C36 H36B 0.9800
C36 H36C 0.9800
C34 H34A 0.9800
C34 H34B 0.9800
C34 H34C 0.9800
C37 H37A 0.9800
C37 H37B 0.9800
C37 H37C 0.9800
